data_7029851
loop_
_publ_author_name
'Sahoo, Dipankar'
'Suriyanarayanan, Ramakirushnan'
'Metre, Ramesh K'
'Chandrasekhar, Vadapalli'

_publ_section_title
;
 Molecular and polymeric zinc(ii) phosphonates: isolation of an
 octanuclear ellipsoidal ensemble.
;
_journal_issue 19
_journal_name_full 'Dalton transactions (Cambridge, England : 2003)'
_journal_page_first 7304
_journal_page_last 7313
_journal_paper_doi 10.1039/c3dt53614a
_journal_volume 43
_journal_year 2014
_chemical_formula_moiety 'C7 H6 Cl5 N4 O3 P Zn2, 2(C6 H16 N)'
_chemical_formula_sum 'C19 H38 Cl5 N6 O3 P Zn2'
_chemical_formula_weight 737.51
_chemical_name_systematic
;
 ?
;
_space_group_crystal_system monoclinic
_space_group_IT_number 14
_space_group_name_Hall '-P 2yn'
_space_group_name_H-M_alt 'P 1 21/n 1'
_symmetry_space_group_name_Hall '-P 2yn'
_symmetry_space_group_name_H-M 'P 1 21/n 1'
_atom_sites_solution_hydrogens geom
_atom_sites_solution_primary direct
_audit_creation_date 2014-02-18
_audit_creation_method
;
Olex2 1.2
(compiled 2013.11.15 svn.r2834 for OlexSys, GUI svn.r4720)
;
_cell_angle_alpha 90
_cell_angle_beta 91.6570(18)
_cell_angle_gamma 90
_cell_formula_units_Z 4
_cell_length_a 9.6790(17)
_cell_length_b 20.502(8)
_cell_length_c 15.7150(13)
_cell_measurement_reflns_used 9945
_cell_measurement_temperature 100(2)
_cell_measurement_theta_max 28.26
_cell_measurement_theta_min 2.33
_cell_volume 3117.2(14)
_computing_molecular_graphics 'Olex2 (Dolomanov et al., 2009)'
_computing_publication_material 'Olex2 (Dolomanov et al., 2009)'
_computing_structure_refinement 'ShelXL (Sheldrick, 2008)'
_computing_structure_solution 'ShelXS-2013 (Sheldrick, 2008)'
_diffrn_ambient_temperature 100(2)
_diffrn_measured_fraction_theta_full 0.991
_diffrn_measured_fraction_theta_max 0.992
_diffrn_measurement_device_type 'Bruker APEX-II CCD'
_diffrn_measurement_method '\f and \w scans'
_diffrn_radiation_monochromator graphite
_diffrn_radiation_type MoK\a
_diffrn_radiation_wavelength 0.71069
_diffrn_reflns_av_R_equivalents 0.0407
_diffrn_reflns_av_unetI/netI 0.0377
_diffrn_reflns_Laue_measured_fraction_full 0.991
_diffrn_reflns_Laue_measured_fraction_max 0.992
_diffrn_reflns_limit_h_max 7
_diffrn_reflns_limit_h_min -11
_diffrn_reflns_limit_k_max 24
_diffrn_reflns_limit_k_min -24
_diffrn_reflns_limit_l_max 19
_diffrn_reflns_limit_l_min -19
_diffrn_reflns_number 20771
_diffrn_reflns_point_group_measured_fraction_full 0.991
_diffrn_reflns_point_group_measured_fraction_max 0.992
_diffrn_reflns_theta_full 25.240
_diffrn_reflns_theta_max 25.499
_diffrn_reflns_theta_min 2.328
_diffrn_standards_number 0
_exptl_absorpt_coefficient_mu 2.050
_exptl_absorpt_correction_T_max 0.7457
_exptl_absorpt_correction_T_min 0.6301
_exptl_absorpt_correction_type multi-scan
_exptl_absorpt_process_details
'SADABS-2008/1 (Bruker,2008) was used for absorption correction. wR2(int) was 0.0818 before and 0.0592 after correction. The Ratio of minimum to maximum transmission is 0.8450. The \l/2 correction factor is 0.0015.'
_exptl_crystal_colour white
_exptl_crystal_colour_primary white
_exptl_crystal_density_diffrn 1.572
_exptl_crystal_description block
_exptl_crystal_F_000 1512
_exptl_crystal_size_max 0.084
_exptl_crystal_size_mid 0.082
_exptl_crystal_size_min 0.078
_refine_diff_density_max 2.138
_refine_diff_density_min -0.678
_refine_diff_density_rms 0.156
_refine_ls_extinction_method none
_refine_ls_goodness_of_fit_ref 1.093
_refine_ls_hydrogen_treatment constr
_refine_ls_matrix_type full
_refine_ls_number_parameters 331
_refine_ls_number_reflns 5757
_refine_ls_number_restraints 0
_refine_ls_restrained_S_all 1.093
_refine_ls_R_factor_all 0.0735
_refine_ls_R_factor_gt 0.0624
_refine_ls_shift/su_max 0.000
_refine_ls_shift/su_mean 0.000
_refine_ls_structure_factor_coef Fsqd
_refine_ls_weighting_details 'w=1/[\s^2^(Fo^2^)+(0.0909P)^2^+13.6351P] where P=(Fo^2^+2Fc^2^)/3'
_refine_ls_weighting_scheme calc
_refine_ls_wR_factor_gt 0.1672
_refine_ls_wR_factor_ref 0.1748
_reflns_Friedel_coverage 0.000
_reflns_number_gt 4850
_reflns_number_total 5757
_reflns_threshold_expression 'I > 2\s(I)'
_cod_data_source_file c3dt53614a2.cif
_cod_data_source_block 978375
_cod_depositor_comments
;Adding full bibliography for
 ./tmp-cod-update-bibliographies-12899/cifs/7029851.cif.
;
_cod_database_code 7029851
_shelxl_version_number 2013-3
_shelx_space_group_comment
;
The symmetry employed for this shelxl refinement is uniquely defined
by the following loop, which should always be used as a source of
symmetry information in preference to the above space-group names.
They are only intended as comments.
;
_olex2_refinement_description
;
1. Fixed Uiso
 At 1.2 times of:
  All C(H) groups, All C(H,H) groups, All N(H) groups
 At 1.5 times of:
  All C(H,H,H) groups
2.a Ternary CH refined with riding coordinates:
 N5(H5A), N6(H6A)
2.b Secondary CH2 refined with riding coordinates:
 C8(H8A,H8B), C10(H10A,H10B), C12(H12A,H12B), C14(H14A,H14B), C16(H16A,H16B),
 C18(H18A,H18B)
2.c Aromatic/amide H refined with riding coordinates:
 C1(H1), C2(H2), C3(H3), C4(H4), C5(H5), C6(H6)
2.d Idealised Me refined as rotating group:
 C9(H9A,H9B,H9C), C11(H11A,H11B,H11C), C13(H13A,H13B,H13C), C15(H15A,H15B,
 H15C), C17(H17A,H17B,H17C), C19(H19A,H19B,H19C)
;

loop_
_space_group_symop_operation_xyz
'x, y, z'
'-x+1/2, y+1/2, -z+1/2'
'-x, -y, -z'
'x-1/2, -y-1/2, z-1/2'

loop_
_atom_site_label
_atom_site_type_symbol
_atom_site_fract_x
_atom_site_fract_y
_atom_site_fract_z
_atom_site_U_iso_or_equiv
_atom_site_adp_type
_atom_site_occupancy
_atom_site_site_symmetry_order
_atom_site_calc_flag
_atom_site_refinement_flags_posn
Zn1 Zn 0.12352(6) 0.38305(3) 0.14523(4) 0.02092(19) Uani 1 1 d .
Zn2 Zn 0.13047(7) 0.38466(3) 0.35605(4) 0.0245(2) Uani 1 1 d .
P1 P 0.03851(14) 0.25822(6) 0.24695(8) 0.0189(3) Uani 1 1 d .
Cl1 Cl 0.15182(16) 0.39884(7) 0.00748(9) 0.0331(3) Uani 1 1 d .
Cl2 Cl 0.1523(2) 0.38691(8) 0.49681(10) 0.0443(4) Uani 1 1 d .
Cl3 Cl -0.22464(15) 0.20386(8) 0.16818(9) 0.0336(3) Uani 1 1 d .
Cl4 Cl -0.17658(15) 0.19098(7) 0.34848(9) 0.0299(3) Uani 1 1 d .
Cl5 Cl -0.23473(16) 0.31777(7) 0.27600(10) 0.0363(4) Uani 1 1 d .
O1 O 0.0462(4) 0.29607(17) 0.1646(2) 0.0234(8) Uani 1 1 d .
O2 O 0.0798(4) 0.29497(17) 0.3268(2) 0.0253(8) Uani 1 1 d .
O3 O 0.1076(4) 0.19269(18) 0.2429(2) 0.0234(8) Uani 1 1 d .
N1 N 0.3067(5) 0.3911(2) 0.2121(4) 0.0294(11) Uani 1 1 d .
N2 N 0.3070(5) 0.3978(2) 0.2947(4) 0.0353(12) Uani 1 1 d .
N3 N 0.0037(5) 0.4455(2) 0.2066(3) 0.0236(10) Uani 1 1 d .
N4 N 0.0077(5) 0.4477(2) 0.2935(3) 0.0258(10) Uani 1 1 d .
N5 N 0.1895(5) 0.1579(2) 0.0851(3) 0.0317(11) Uani 1 1 d .
H5A H 0.1753 0.1737 0.1431 0.038 Uiso 1 1 calc R
N6 N 0.2594(5) 0.1706(3) 0.3927(3) 0.0345(12) Uani 1 1 d .
H6A H 0.2016 0.1862 0.3447 0.041 Uiso 1 1 calc R
C1 C 0.4280(7) 0.4084(3) 0.1824(5) 0.0409(16) Uani 1 1 d .
H1 H 0.4518 0.4077 0.1255 0.049 Uiso 1 1 calc R
C2 C 0.5130(7) 0.4275(3) 0.2495(5) 0.0462(18) Uani 1 1 d .
H2 H 0.6039 0.4420 0.2479 0.055 Uiso 1 1 calc R
C3 C 0.4320(7) 0.4201(3) 0.3199(5) 0.0433(17) Uani 1 1 d .
H3 H 0.4597 0.4291 0.3759 0.052 Uiso 1 1 calc R
C4 C -0.0784(6) 0.4937(3) 0.1781(4) 0.0263(12) Uani 1 1 d .
H4 H -0.0978 0.5029 0.1210 0.032 Uiso 1 1 calc R
C5 C -0.1299(6) 0.5277(3) 0.2459(4) 0.0282(12) Uani 1 1 d .
H5 H -0.1890 0.5635 0.2439 0.034 Uiso 1 1 calc R
C6 C -0.0751(6) 0.4974(3) 0.3170(4) 0.0269(12) Uani 1 1 d .
H6 H -0.0922 0.5093 0.3728 0.032 Uiso 1 1 calc R
C7 C -0.1492(5) 0.2422(3) 0.2595(3) 0.0235(11) Uani 1 1 d .
C8 C 0.0505(7) 0.1393(3) 0.0491(4) 0.0421(16) Uani 1 1 d .
H8A H 0.0586 0.1285 -0.0107 0.050 Uiso 1 1 calc R
H8B H -0.0115 0.1763 0.0530 0.050 Uiso 1 1 calc R
C9 C -0.0115(8) 0.0811(4) 0.0955(6) 0.0532(19) Uani 1 1 d .
H9A H -0.1047 0.0742 0.0749 0.080 Uiso 1 1 calc GR
H9B H -0.0114 0.0899 0.1555 0.080 Uiso 1 1 calc GR
H9C H 0.0426 0.0429 0.0852 0.080 Uiso 1 1 calc GR
C10 C 0.2877(7) 0.1018(3) 0.0925(4) 0.0369(14) Uani 1 1 d .
H10A H 0.2534 0.0708 0.1334 0.044 Uiso 1 1 calc R
H10B H 0.3767 0.1175 0.1139 0.044 Uiso 1 1 calc R
C11 C 0.3067(9) 0.0675(4) 0.0086(5) 0.0520(19) Uani 1 1 d .
H11A H 0.3389 0.0982 -0.0325 0.078 Uiso 1 1 calc GR
H11B H 0.2200 0.0495 -0.0111 0.078 Uiso 1 1 calc GR
H11C H 0.3733 0.0332 0.0161 0.078 Uiso 1 1 calc GR
C12 C 0.2436(8) 0.2148(3) 0.0354(4) 0.0395(15) Uani 1 1 d .
H12A H 0.2627 0.2004 -0.0219 0.047 Uiso 1 1 calc R
H12B H 0.1726 0.2481 0.0312 0.047 Uiso 1 1 calc R
C13 C 0.3715(8) 0.2437(4) 0.0746(5) 0.0491(18) Uani 1 1 d .
H13A H 0.3821 0.2876 0.0545 0.074 Uiso 1 1 calc GR
H13B H 0.4501 0.2183 0.0590 0.074 Uiso 1 1 calc GR
H13C H 0.3648 0.2440 0.1354 0.074 Uiso 1 1 calc GR
C14 C 0.3235(8) 0.1084(3) 0.3650(5) 0.0453(17) Uani 1 1 d .
H14A H 0.3871 0.0927 0.4092 0.054 Uiso 1 1 calc R
H14B H 0.3755 0.1160 0.3141 0.054 Uiso 1 1 calc R
C15 C 0.2122(9) 0.0571(3) 0.3469(6) 0.058(2) Uani 1 1 d .
H15A H 0.1416 0.0753 0.3098 0.087 Uiso 1 1 calc GR
H15B H 0.1724 0.0439 0.3994 0.087 Uiso 1 1 calc GR
H15C H 0.2528 0.0200 0.3200 0.087 Uiso 1 1 calc GR
C16 C 0.1691(7) 0.1666(4) 0.4664(4) 0.0403(15) Uani 1 1 d .
H16A H 0.0892 0.1401 0.4510 0.048 Uiso 1 1 calc R
H16B H 0.1365 0.2100 0.4798 0.048 Uiso 1 1 calc R
C17 C 0.2402(9) 0.1376(5) 0.5452(5) 0.055(2) Uani 1 1 d .
H17A H 0.2706 0.0941 0.5329 0.083 Uiso 1 1 calc GR
H17B H 0.1765 0.1364 0.5908 0.083 Uiso 1 1 calc GR
H17C H 0.3185 0.1640 0.5615 0.083 Uiso 1 1 calc GR
C18 C 0.3732(7) 0.2226(3) 0.4083(5) 0.0425(16) Uani 1 1 d .
H18A H 0.3323 0.2608 0.4339 0.051 Uiso 1 1 calc R
H18B H 0.4419 0.2054 0.4485 0.051 Uiso 1 1 calc R
C19 C 0.4421(8) 0.2422(4) 0.3302(6) 0.060(2) Uani 1 1 d .
H19A H 0.3739 0.2555 0.2881 0.089 Uiso 1 1 calc GR
H19B H 0.4938 0.2061 0.3089 0.089 Uiso 1 1 calc GR
H19C H 0.5036 0.2779 0.3426 0.089 Uiso 1 1 calc GR

loop_
_atom_site_aniso_label
_atom_site_aniso_U_11
_atom_site_aniso_U_22
_atom_site_aniso_U_33
_atom_site_aniso_U_23
_atom_site_aniso_U_13
_atom_site_aniso_U_12
Zn1 0.0251(3) 0.0150(3) 0.0226(3) 0.0002(2) 0.0000(2) 0.0003(2)
Zn2 0.0349(4) 0.0143(3) 0.0237(4) -0.0015(2) -0.0086(3) 0.0036(2)
P1 0.0195(6) 0.0137(6) 0.0232(7) -0.0005(5) -0.0012(5) 0.0014(5)
Cl1 0.0432(8) 0.0316(7) 0.0247(7) 0.0059(6) 0.0044(6) 0.0018(6)
Cl2 0.0676(12) 0.0380(9) 0.0262(8) -0.0063(6) -0.0157(7) 0.0120(8)
Cl3 0.0297(7) 0.0409(8) 0.0298(7) 0.0023(6) -0.0074(6) -0.0103(6)
Cl4 0.0338(7) 0.0280(7) 0.0280(7) 0.0042(5) 0.0030(6) -0.0040(6)
Cl5 0.0311(8) 0.0293(7) 0.0486(9) 0.0047(6) 0.0055(6) 0.0121(6)
O1 0.029(2) 0.0164(18) 0.0250(19) -0.0014(15) 0.0013(15) -0.0016(15)
O2 0.034(2) 0.0161(18) 0.025(2) 0.0006(15) -0.0048(16) 0.0026(16)
O3 0.0249(19) 0.0156(18) 0.029(2) -0.0028(15) -0.0026(16) 0.0046(15)
N1 0.020(2) 0.014(2) 0.055(3) -0.001(2) 0.003(2) -0.0019(18)
N2 0.030(3) 0.020(2) 0.055(4) 0.007(2) -0.013(2) 0.000(2)
N3 0.029(2) 0.019(2) 0.022(2) 0.0031(18) -0.0035(19) 0.0023(19)
N4 0.034(3) 0.020(2) 0.023(2) -0.0008(18) -0.0055(19) 0.005(2)
N5 0.040(3) 0.023(2) 0.032(3) -0.005(2) 0.005(2) 0.006(2)
N6 0.036(3) 0.032(3) 0.035(3) -0.002(2) -0.008(2) 0.007(2)
C1 0.034(3) 0.027(3) 0.062(5) -0.004(3) 0.002(3) 0.004(3)
C2 0.030(3) 0.022(3) 0.086(6) 0.002(3) -0.007(4) -0.002(3)
C3 0.042(4) 0.024(3) 0.062(5) 0.004(3) -0.018(3) -0.001(3)
C4 0.031(3) 0.019(3) 0.029(3) 0.004(2) -0.003(2) 0.001(2)
C5 0.029(3) 0.017(3) 0.038(3) 0.001(2) -0.001(2) 0.005(2)
C6 0.035(3) 0.018(3) 0.028(3) -0.003(2) 0.005(2) 0.003(2)
C7 0.020(3) 0.021(3) 0.029(3) 0.002(2) -0.001(2) 0.001(2)
C8 0.043(4) 0.042(4) 0.040(4) -0.007(3) -0.014(3) 0.011(3)
C9 0.046(4) 0.038(4) 0.075(6) -0.006(4) -0.006(4) -0.005(3)
C10 0.042(4) 0.028(3) 0.041(4) -0.001(3) -0.001(3) 0.011(3)
C11 0.064(5) 0.040(4) 0.052(4) -0.014(3) -0.002(4) 0.020(4)
C12 0.061(4) 0.026(3) 0.032(3) 0.002(3) 0.007(3) 0.007(3)
C13 0.050(4) 0.038(4) 0.060(5) -0.002(3) 0.014(4) -0.002(3)
C14 0.050(4) 0.031(3) 0.054(4) -0.008(3) -0.014(3) 0.011(3)
C15 0.065(5) 0.027(4) 0.080(6) -0.001(4) -0.028(4) 0.001(3)
C16 0.035(3) 0.051(4) 0.034(3) 0.000(3) -0.009(3) 0.000(3)
C17 0.055(5) 0.079(6) 0.031(4) 0.009(4) -0.009(3) -0.006(4)
C18 0.034(3) 0.030(3) 0.063(5) -0.004(3) -0.018(3) -0.002(3)
C19 0.040(4) 0.045(4) 0.094(7) 0.007(4) 0.003(4) -0.003(3)

loop_
_atom_type_symbol
_atom_type_description
_atom_type_scat_dispersion_real
_atom_type_scat_dispersion_imag
_atom_type_scat_source
C C 0.0033 0.0016 'International Tables Vol C Tables 4.2.6.8 and 6.1.1.4'
H H 0.0000 0.0000 'International Tables Vol C Tables 4.2.6.8 and 6.1.1.4'
N N 0.0061 0.0033 'International Tables Vol C Tables 4.2.6.8 and 6.1.1.4'
O O 0.0106 0.0060 'International Tables Vol C Tables 4.2.6.8 and 6.1.1.4'
P P 0.1023 0.0942 'International Tables Vol C Tables 4.2.6.8 and 6.1.1.4'
Cl Cl 0.1484 0.1585 'International Tables Vol C Tables 4.2.6.8 and 6.1.1.4'
Zn Zn 0.2839 1.4301 'International Tables Vol C Tables 4.2.6.8 and 6.1.1.4'

loop_
_geom_angle_atom_site_label_1
_geom_angle_atom_site_label_2
_geom_angle_atom_site_label_3
_geom_angle
O1 Zn1 Cl1 110.07(12)
O1 Zn1 N1 108.90(17)
O1 Zn1 N3 106.19(17)
N1 Zn1 Cl1 111.17(16)
N3 Zn1 Cl1 117.97(13)
N3 Zn1 N1 101.97(19)
O2 Zn2 Cl2 105.69(12)
O2 Zn2 N2 102.98(19)
O2 Zn2 N4 110.63(17)
N2 Zn2 Cl2 114.79(17)
N4 Zn2 Cl2 121.05(14)
N4 Zn2 N2 100.4(2)
O1 P1 C7 104.6(2)
O2 P1 O1 115.9(2)
O2 P1 C7 103.7(2)
O3 P1 O1 112.9(2)
O3 P1 O2 112.0(2)
O3 P1 C7 106.4(2)
P1 O1 Zn1 128.9(2)
P1 O2 Zn2 136.4(2)
N2 N1 Zn1 119.8(4)
N2 N1 C1 110.3(5)
C1 N1 Zn1 127.3(5)
N1 N2 Zn2 119.2(4)
N1 N2 C3 107.8(6)
C3 N2 Zn2 132.6(5)
N4 N3 Zn1 120.3(3)
C4 N3 Zn1 131.3(4)
C4 N3 N4 108.0(4)
N3 N4 Zn2 118.0(3)
C6 N4 Zn2 134.6(4)
C6 N4 N3 107.3(4)
C8 N5 H5A 106.7
C8 N5 C10 113.4(5)
C8 N5 C12 108.9(5)
C10 N5 H5A 106.7
C10 N5 C12 114.0(5)
C12 N5 H5A 106.7
C14 N6 H6A 106.6
C14 N6 C18 109.6(5)
C16 N6 H6A 106.6
C16 N6 C14 116.3(6)
C16 N6 C18 110.5(5)
C18 N6 H6A 106.6
N1 C1 H1 125.6
N1 C1 C2 108.8(7)
C2 C1 H1 125.6
C1 C2 H2 128.0
C1 C2 C3 104.0(6)
C3 C2 H2 128.0
N2 C3 C2 109.1(7)
N2 C3 H3 125.4
C2 C3 H3 125.4
N3 C4 H4 125.1
N3 C4 C5 109.8(5)
C5 C4 H4 125.1
C4 C5 H5 127.4
C6 C5 C4 105.1(5)
C6 C5 H5 127.4
N4 C6 C5 109.7(5)
N4 C6 H6 125.1
C5 C6 H6 125.1
Cl3 C7 P1 111.9(3)
Cl3 C7 Cl4 107.9(3)
Cl3 C7 Cl5 108.7(3)
Cl4 C7 P1 110.9(3)
Cl4 C7 Cl5 108.6(3)
Cl5 C7 P1 108.7(3)
N5 C8 H8A 109.1
N5 C8 H8B 109.1
N5 C8 C9 112.3(6)
H8A C8 H8B 107.9
C9 C8 H8A 109.1
C9 C8 H8B 109.1
C8 C9 H9A 109.5
C8 C9 H9B 109.5
C8 C9 H9C 109.5
H9A C9 H9B 109.5
H9A C9 H9C 109.5
H9B C9 H9C 109.5
N5 C10 H10A 109.1
N5 C10 H10B 109.1
N5 C10 C11 112.5(5)
H10A C10 H10B 107.8
C11 C10 H10A 109.1
C11 C10 H10B 109.1
C10 C11 H11A 109.5
C10 C11 H11B 109.5
C10 C11 H11C 109.5
H11A C11 H11B 109.5
H11A C11 H11C 109.5
H11B C11 H11C 109.5
N5 C12 H12A 109.0
N5 C12 H12B 109.0
H12A C12 H12B 107.8
C13 C12 N5 113.0(6)
C13 C12 H12A 109.0
C13 C12 H12B 109.0
C12 C13 H13A 109.5
C12 C13 H13B 109.5
C12 C13 H13C 109.5
H13A C13 H13B 109.5
H13A C13 H13C 109.5
H13B C13 H13C 109.5
N6 C14 H14A 109.6
N6 C14 H14B 109.6
N6 C14 C15 110.3(6)
H14A C14 H14B 108.1
C15 C14 H14A 109.6
C15 C14 H14B 109.6
C14 C15 H15A 109.5
C14 C15 H15B 109.5
C14 C15 H15C 109.5
H15A C15 H15B 109.5
H15A C15 H15C 109.5
H15B C15 H15C 109.5
N6 C16 H16A 108.9
N6 C16 H16B 108.9
N6 C16 C17 113.4(6)
H16A C16 H16B 107.7
C17 C16 H16A 108.9
C17 C16 H16B 108.9
C16 C17 H17A 109.5
C16 C17 H17B 109.5
C16 C17 H17C 109.5
H17A C17 H17B 109.5
H17A C17 H17C 109.5
H17B C17 H17C 109.5
N6 C18 H18A 108.9
N6 C18 H18B 108.9
H18A C18 H18B 107.7
C19 C18 N6 113.2(6)
C19 C18 H18A 108.9
C19 C18 H18B 108.9
C18 C19 H19A 109.5
C18 C19 H19B 109.5
C18 C19 H19C 109.5
H19A C19 H19B 109.5
H19A C19 H19C 109.5
H19B C19 H19C 109.5

loop_
_geom_bond_atom_site_label_1
_geom_bond_atom_site_label_2
_geom_bond_distance
Zn1 Cl1 2.2137(15)
Zn1 O1 1.961(4)
Zn1 N1 2.042(5)
Zn1 N3 1.995(5)
Zn2 Cl2 2.2164(17)
Zn2 O2 1.954(4)
Zn2 N2 2.004(6)
Zn2 N4 1.996(5)
P1 O1 1.513(4)
P1 O2 1.508(4)
P1 O3 1.503(4)
P1 C7 1.862(6)
Cl3 C7 1.774(6)
Cl4 C7 1.775(6)
Cl5 C7 1.780(6)
N1 N2 1.305(8)
N1 C1 1.324(9)
N2 C3 1.342(8)
N3 N4 1.367(6)
N3 C4 1.337(7)
N4 C6 1.354(7)
N5 H5A 0.9800
N5 C8 1.495(8)
N5 C10 1.495(8)
N5 C12 1.505(8)
N6 H6A 0.9800
N6 C14 1.489(8)
N6 C16 1.472(9)
N6 C18 1.547(8)
C1 H1 0.9300
C1 C2 1.376(10)
C2 H2 0.9300
C2 C3 1.383(11)
C3 H3 0.9300
C4 H4 0.9300
C4 C5 1.380(8)
C5 H5 0.9300
C5 C6 1.371(8)
C6 H6 0.9300
C8 H8A 0.9700
C8 H8B 0.9700
C8 C9 1.529(11)
C9 H9A 0.9600
C9 H9B 0.9600
C9 H9C 0.9600
C10 H10A 0.9700
C10 H10B 0.9700
C10 C11 1.509(9)
C11 H11A 0.9600
C11 H11B 0.9600
C11 H11C 0.9600
C12 H12A 0.9700
C12 H12B 0.9700
C12 C13 1.491(10)
C13 H13A 0.9600
C13 H13B 0.9600
C13 H13C 0.9600
C14 H14A 0.9700
C14 H14B 0.9700
C14 C15 1.526(10)
C15 H15A 0.9600
C15 H15B 0.9600
C15 H15C 0.9600
C16 H16A 0.9700
C16 H16B 0.9700
C16 C17 1.520(9)
C17 H17A 0.9600
C17 H17B 0.9600
C17 H17C 0.9600
C18 H18A 0.9700
C18 H18B 0.9700
C18 C19 1.470(11)
C19 H19A 0.9600
C19 H19B 0.9600
C19 H19C 0.9600

loop_
_geom_hbond_atom_site_label_D
_geom_hbond_atom_site_label_H
_geom_hbond_atom_site_label_A
_geom_hbond_distance_DH
_geom_hbond_distance_HA
_geom_hbond_distance_DA
_geom_hbond_angle_DHA
N5 H5A O3 0.98 1.76 2.720(6) 165.2
N6 H6A O3 0.98 1.82 2.777(6) 163.7

loop_
_geom_torsion_atom_site_label_1
_geom_torsion_atom_site_label_2
_geom_torsion_atom_site_label_3
_geom_torsion_atom_site_label_4
_geom_torsion
Zn1 N1 N2 Zn2 10.4(5)
Zn1 N1 N2 C3 -162.9(4)
Zn1 N1 C1 C2 161.4(4)
Zn1 N3 N4 Zn2 -2.4(5)
Zn1 N3 N4 C6 175.3(4)
Zn1 N3 C4 C5 -174.0(4)
Zn2 N2 C3 C2 -172.1(4)
Zn2 N4 C6 C5 176.0(4)
O1 P1 O2 Zn2 5.9(5)
O1 P1 C7 Cl3 53.8(3)
O1 P1 C7 Cl4 174.4(3)
O1 P1 C7 Cl5 -66.3(3)
O2 P1 O1 Zn1 8.2(4)
O2 P1 C7 Cl3 175.8(3)
O2 P1 C7 Cl4 -63.7(3)
O2 P1 C7 Cl5 55.6(3)
O3 P1 O1 Zn1 -122.9(3)
O3 P1 O2 Zn2 137.5(3)
O3 P1 C7 Cl3 -66.0(3)
O3 P1 C7 Cl4 54.6(3)
O3 P1 C7 Cl5 173.9(3)
N1 N2 C3 C2 -0.1(7)
N1 C1 C2 C3 -0.1(7)
N2 N1 C1 C2 0.0(7)
N3 N4 C6 C5 -1.1(6)
N3 C4 C5 C6 -0.2(7)
N4 N3 C4 C5 -0.4(6)
C1 N1 N2 Zn2 173.3(4)
C1 N1 N2 C3 0.0(6)
C1 C2 C3 N2 0.1(7)
C4 N3 N4 Zn2 -176.7(4)
C4 N3 N4 C6 0.9(6)
C4 C5 C6 N4 0.8(7)
C7 P1 O1 Zn1 121.7(3)
C7 P1 O2 Zn2 -108.1(4)
C8 N5 C10 C11 56.3(8)
C8 N5 C12 C13 171.0(5)
C10 N5 C8 C9 51.3(7)
C10 N5 C12 C13 -61.3(7)
C12 N5 C8 C9 179.4(6)
C12 N5 C10 C11 -69.0(8)
C14 N6 C16 C17 56.4(8)
C14 N6 C18 C19 66.5(7)
C16 N6 C14 C15 55.4(8)
C16 N6 C18 C19 -164.0(6)
C18 N6 C14 C15 -178.4(6)
C18 N6 C16 C17 -69.3(7)
